data_4302791
loop_
_publ_author_name
'Vitalie Stavila'
'John H. Thurston'
'Kenton H. Whitmire'

_publ_section_title
;
Selective Arylation Reactions of Bismuth-Transition Metal Salicylate
Complexes
;
_journal_name_full 'Inorganic Chemistry'
_journal_page_first 6945
_journal_page_last 6951
_journal_paper_doi 10.1021/ic9010357
_journal_volume 48
_journal_year 2009
_chemical_formula_sum 'C32 H34 Bi Nb O9'
_chemical_formula_weight 864.48
_chemical_name_systematic
; 
 ? 
;
_space_group_IT_number 14
_symmetry_cell_setting monoclinic
_symmetry_space_group_name_Hall '-P 2ybc'
_symmetry_space_group_name_H-M 'P 1 21/c 1'
_atom_sites_solution_hydrogens geom
_atom_sites_solution_primary direct
_atom_sites_solution_secondary difmap
_audit_creation_method SHELXL-97
_cell_angle_alpha 90.00
_cell_angle_beta 92.97(3)
_cell_angle_gamma 90.00
_cell_formula_units_Z 4
_cell_length_a 10.648(2)
_cell_length_b 25.083(5)
_cell_length_c 12.195(2)
_cell_measurement_temperature 293(2)
_cell_volume 3252.7(10)
_computing_structure_refinement 'SHELXL-97 (Sheldrick, 1997)'
_computing_structure_solution 'SHELXS-97 (Sheldrick, 1990)'
_diffrn_ambient_temperature 293(2)
_diffrn_measured_fraction_theta_full 0.997
_diffrn_measured_fraction_theta_max 0.997
_diffrn_radiation_monochromator graphite
_diffrn_radiation_source 'fine-focus sealed tube'
_diffrn_radiation_type MoK\a
_diffrn_radiation_wavelength 0.71073
_diffrn_reflns_av_R_equivalents 0.0902
_diffrn_reflns_av_sigmaI/netI 0.1394
_diffrn_reflns_limit_h_max 11
_diffrn_reflns_limit_h_min -6
_diffrn_reflns_limit_k_max 28
_diffrn_reflns_limit_k_min -27
_diffrn_reflns_limit_l_max 13
_diffrn_reflns_limit_l_min -13
_diffrn_reflns_number 14382
_diffrn_reflns_theta_full 23.37
_diffrn_reflns_theta_max 23.37
_diffrn_reflns_theta_min 1.62
_exptl_absorpt_coefficient_mu 5.806
_exptl_absorpt_correction_T_max 0.560
_exptl_absorpt_correction_T_min 0.549
_exptl_absorpt_correction_type multi-scan
_exptl_absorpt_process_details 'SADABS (Scheldrick, 1996)'
_exptl_crystal_colour colorless
_exptl_crystal_density_diffrn 1.765
_exptl_crystal_density_method 'not measured'
_exptl_crystal_description plate
_exptl_crystal_F_000 1688
_exptl_crystal_size_max 0.10
_exptl_crystal_size_mid 0.10
_exptl_crystal_size_min 0.10
_refine_diff_density_max 1.483
_refine_diff_density_min -0.665
_refine_diff_density_rms 0.120
_refine_ls_extinction_method none
_refine_ls_goodness_of_fit_ref 0.793
_refine_ls_hydrogen_treatment constr
_refine_ls_matrix_type full
_refine_ls_number_parameters 376
_refine_ls_number_reflns 4730
_refine_ls_number_restraints 0
_refine_ls_restrained_S_all 0.793
_refine_ls_R_factor_all 0.1265
_refine_ls_R_factor_gt 0.0486
_refine_ls_shift/su_max 0.001
_refine_ls_shift/su_mean 0.000
_refine_ls_structure_factor_coef Fsqd
_refine_ls_weighting_details 'calc w=1/[\s^2^(Fo^2^)+(0.0482P)^2^+0.0000P] where P=(Fo^2^+2Fc^2^)/3'
_refine_ls_weighting_scheme calc
_refine_ls_wR_factor_gt 0.0917
_refine_ls_wR_factor_ref 0.1097
_reflns_number_gt 2197
_reflns_number_total 4730
_reflns_threshold_expression >2sigma(I)
_cod_data_source_file ic9010357_si_005_4.cif
_cod_data_source_block PhBiNbPolymerEtherSolvate_Compound_5.Et2O
_cod_original_cell_volume 3252.8(11)
_cod_database_code 4302791

loop_
_symmetry_equiv_pos_as_xyz
'x, y, z'
'-x, y+1/2, -z+1/2'
'-x, -y, -z'
'x, -y-1/2, z-1/2'

loop_
_atom_site_label
_atom_site_type_symbol
_atom_site_fract_x
_atom_site_fract_y
_atom_site_fract_z
_atom_site_U_iso_or_equiv
_atom_site_adp_type
_atom_site_occupancy
_atom_site_symmetry_multiplicity
_atom_site_calc_flag
_atom_site_refinement_flags
_atom_site_disorder_assembly
_atom_site_disorder_group
Bi1 Bi 0.42912(5) 0.30322(2) 0.74379(4) 0.0698(2) Uani 1 1 d . . .
Nb1 Nb 0.35491(12) 0.11768(5) 0.60167(10) 0.0714(4) Uani 1 1 d . . .
O1 O 0.2862(8) 0.1048(3) 0.7328(8) 0.090(3) Uani 1 1 d . . .
C1 C 0.2897(17) 0.1044(8) 0.8478(12) 0.156(8) Uani 1 1 d . . .
H1A H 0.2117 0.0908 0.8722 0.234 Uiso 1 1 calc R . .
H1B H 0.3023 0.1401 0.8748 0.234 Uiso 1 1 calc R . .
H1C H 0.3577 0.0822 0.8753 0.234 Uiso 1 1 calc R . .
O2 O 0.3636(8) 0.0495(3) 0.5494(8) 0.088(3) Uani 1 1 d . . .
C2 C 0.3402(15) 0.0175(7) 0.4577(13) 0.136(6) Uani 1 1 d . . .
H2A H 0.3633 -0.0186 0.4752 0.204 Uiso 1 1 calc R . .
H2B H 0.3888 0.0300 0.3987 0.204 Uiso 1 1 calc R . .
H2C H 0.2524 0.0190 0.4357 0.204 Uiso 1 1 calc R . .
C11 C 0.3943(15) 0.3854(3) 0.6921(7) 0.106(7) Uani 1 1 d G . .
C12 C 0.2760(11) 0.4055(6) 0.6616(8) 0.101(5) Uani 1 1 d G . .
H12A H 0.2058 0.3835 0.6621 0.121 Uiso 1 1 calc R . .
C13 C 0.2627(12) 0.4586(7) 0.6303(8) 0.130(7) Uani 1 1 d G . .
H13A H 0.1836 0.4721 0.6099 0.156 Uiso 1 1 calc R . .
C14 C 0.3677(18) 0.4915(4) 0.6296(9) 0.140(8) Uani 1 1 d G . .
H14A H 0.3588 0.5270 0.6087 0.168 Uiso 1 1 calc R . .
C15 C 0.4860(13) 0.4713(6) 0.6601(10) 0.167(9) Uani 1 1 d G . .
H15A H 0.5562 0.4934 0.6595 0.200 Uiso 1 1 calc R . .
C16 C 0.4993(9) 0.4183(6) 0.6913(9) 0.134(6) Uani 1 1 d G . .
H16A H 0.5784 0.4048 0.7117 0.160 Uiso 1 1 calc R . .
C21 C 0.5740(13) 0.2917(5) 0.6195(9) 0.064(4) Uani 1 1 d . . .
C22 C 0.6897(15) 0.2747(6) 0.6480(11) 0.081(4) Uani 1 1 d . . .
H22A H 0.7103 0.2674 0.7215 0.097 Uiso 1 1 calc R . .
C23 C 0.7785(14) 0.2677(6) 0.5733(14) 0.095(5) Uani 1 1 d . . .
H23A H 0.8569 0.2543 0.5965 0.113 Uiso 1 1 calc R . .
C24 C 0.7550(18) 0.2800(7) 0.4629(14) 0.108(6) Uani 1 1 d . . .
H24A H 0.8164 0.2763 0.4119 0.130 Uiso 1 1 calc R . .
C25 C 0.6322(18) 0.2984(7) 0.4322(12) 0.104(5) Uani 1 1 d . . .
H25A H 0.6105 0.3069 0.3594 0.125 Uiso 1 1 calc R . .
C26 C 0.5461(14) 0.3035(6) 0.5107(10) 0.092(5) Uani 1 1 d . . .
H26A H 0.4656 0.3154 0.4899 0.110 Uiso 1 1 calc R . .
C31 C 0.1838(12) 0.2223(6) 0.4714(11) 0.061(3) Uani 1 1 d . . .
C32 C 0.0836(14) 0.1588(6) 0.3505(13) 0.084(4) Uani 1 1 d . . .
H32A H 0.0676 0.1236 0.3307 0.100 Uiso 1 1 calc R . .
C33 C 0.0330(16) 0.1984(9) 0.2897(13) 0.116(6) Uani 1 1 d . . .
H33A H -0.0190 0.1903 0.2283 0.140 Uiso 1 1 calc R . .
C34 C 0.0565(15) 0.2508(8) 0.3163(13) 0.103(5) Uani 1 1 d . . .
H34A H 0.0237 0.2780 0.2716 0.123 Uiso 1 1 calc R . .
C35 C 0.1301(13) 0.2627(6) 0.4109(13) 0.085(4) Uani 1 1 d . . .
H35A H 0.1425 0.2979 0.4325 0.102 Uiso 1 1 calc R . .
C36 C 0.1597(13) 0.1701(7) 0.4431(11) 0.068(4) Uani 1 1 d . . .
C37 C 0.2670(13) 0.2336(6) 0.5685(11) 0.065(4) Uani 1 1 d . . .
O31 O 0.2767(8) 0.2829(4) 0.5952(7) 0.088(3) Uani 1 1 d . . .
O32 O 0.3284(7) 0.1982(4) 0.6227(6) 0.070(2) Uani 1 1 d . . .
O33 O 0.2056(8) 0.1278(4) 0.4997(7) 0.077(3) Uani 1 1 d . . .
C41 C 0.6375(15) 0.1246(5) 0.6434(10) 0.062(4) Uani 1 1 d . . .
C42 C 0.7338(14) 0.1129(5) 0.7205(11) 0.074(4) Uani 1 1 d . . .
H42A H 0.7145 0.1030 0.7911 0.089 Uiso 1 1 calc R . .
C43 C 0.8550(16) 0.1158(6) 0.6943(13) 0.097(5) Uani 1 1 d . . .
H43A H 0.9179 0.1101 0.7488 0.116 Uiso 1 1 calc R . .
C44 C 0.8884(14) 0.1268(6) 0.5895(13) 0.097(5) Uani 1 1 d . . .
H44A H 0.9723 0.1274 0.5721 0.117 Uiso 1 1 calc R . .
C45 C 0.7947(14) 0.1367(5) 0.5114(10) 0.077(4) Uani 1 1 d . . .
H45A H 0.8157 0.1444 0.4401 0.092 Uiso 1 1 calc R . .
C46 C 0.6679(11) 0.1355(5) 0.5362(10) 0.055(3) Uani 1 1 d . . .
C47 C 0.5715(14) 0.1493(5) 0.4504(11) 0.061(4) Uani 1 1 d . . .
O41 O 0.6025(8) 0.1645(3) 0.3574(6) 0.078(3) Uani 1 1 d . . .
O42 O 0.4562(8) 0.1439(3) 0.4689(6) 0.065(2) Uani 1 1 d . . .
O43 O 0.5189(9) 0.1219(3) 0.6736(6) 0.075(3) Uani 1 1 d . . .
O101 O -0.065(3) 0.0537(10) 0.178(2) 0.250(11) Uani 1 1 d . . .
C101 C -0.067(2) 0.0067(9) 0.340(2) 0.217(11) Uani 1 1 d . . .
H10A H -0.1247 -0.0083 0.3899 0.326 Uiso 1 1 calc R . .
H10B H -0.0151 0.0327 0.3786 0.326 Uiso 1 1 calc R . .
H10C H -0.0151 -0.0210 0.3129 0.326 Uiso 1 1 calc R . .
C102 C -0.135(4) 0.0314(14) 0.252(3) 0.248(18) Uani 1 1 d . . .
H10D H -0.1893 0.0049 0.2155 0.298 Uiso 1 1 calc R . .
H10E H -0.1891 0.0586 0.2810 0.298 Uiso 1 1 calc R . .
C103 C -0.142(3) 0.0769(12) 0.103(3) 0.205(12) Uani 1 1 d . . .
H10H H -0.1826 0.1076 0.1333 0.246 Uiso 1 1 calc R . .
H10J H -0.2053 0.0521 0.0746 0.246 Uiso 1 1 calc R . .
C104 C -0.059(3) 0.0934(11) 0.0145(19) 0.236(13) Uani 1 1 d . . .
H10F H -0.1078 0.1107 -0.0433 0.354 Uiso 1 1 calc R . .
H10G H -0.0183 0.0625 -0.0143 0.354 Uiso 1 1 calc R . .
H10I H 0.0043 0.1177 0.0440 0.354 Uiso 1 1 calc R . .

loop_
_atom_site_aniso_label
_atom_site_aniso_U_11
_atom_site_aniso_U_22
_atom_site_aniso_U_33
_atom_site_aniso_U_23
_atom_site_aniso_U_13
_atom_site_aniso_U_12
Bi1 0.0822(4) 0.0759(4) 0.0514(3) -0.0048(3) 0.0035(2) -0.0026(4)
Nb1 0.0687(9) 0.0760(10) 0.0699(8) 0.0076(7) 0.0084(7) -0.0042(7)
O1 0.075(7) 0.102(8) 0.093(7) 0.026(6) 0.009(6) -0.003(5)
C1 0.19(2) 0.19(2) 0.083(13) -0.010(12) -0.001(13) 0.005(15)
O2 0.102(7) 0.068(7) 0.094(7) 0.011(5) 0.009(6) 0.006(5)
C2 0.145(16) 0.133(17) 0.128(15) -0.028(13) -0.018(13) -0.002(13)
C11 0.079(12) 0.179(18) 0.063(9) -0.071(10) 0.026(9) -0.078(13)
C12 0.076(13) 0.104(15) 0.124(13) 0.004(11) 0.022(11) -0.022(11)
C13 0.17(2) 0.099(17) 0.119(14) 0.027(13) -0.014(13) 0.024(15)
C14 0.23(2) 0.051(12) 0.142(16) 0.018(11) 0.035(19) 0.021(16)
C15 0.16(2) 0.101(19) 0.24(2) 0.026(17) -0.001(18) -0.004(15)
C16 0.135(17) 0.104(15) 0.158(16) 0.038(13) -0.029(13) 0.015(14)
C21 0.076(10) 0.065(10) 0.051(8) 0.008(7) 0.005(8) 0.003(8)
C22 0.083(12) 0.109(12) 0.052(9) -0.016(8) 0.018(9) 0.016(10)
C23 0.081(12) 0.107(13) 0.095(13) -0.020(10) -0.008(11) 0.014(9)
C24 0.100(15) 0.142(16) 0.085(13) -0.032(11) 0.031(12) -0.007(12)
C25 0.128(15) 0.136(15) 0.050(9) -0.023(10) 0.015(11) -0.037(14)
C26 0.098(12) 0.132(13) 0.045(8) 0.004(9) -0.009(8) -0.006(10)
C31 0.058(9) 0.058(10) 0.069(9) -0.013(8) 0.003(8) -0.007(8)
C32 0.090(12) 0.076(12) 0.085(11) -0.004(10) 0.000(10) 0.000(9)
C33 0.126(15) 0.123(17) 0.095(12) -0.011(14) -0.036(10) 0.003(15)
C34 0.113(14) 0.105(16) 0.086(12) 0.001(11) -0.032(11) 0.037(12)
C35 0.089(11) 0.075(12) 0.091(11) 0.002(10) 0.001(10) 0.022(9)
C36 0.071(10) 0.068(12) 0.064(9) -0.004(9) 0.001(8) -0.015(9)
C37 0.069(11) 0.062(11) 0.063(10) -0.030(8) 0.006(8) -0.014(9)
O31 0.086(7) 0.095(8) 0.081(6) -0.019(6) -0.015(5) 0.016(6)
O32 0.066(6) 0.081(7) 0.062(5) -0.010(5) -0.008(5) -0.001(6)
O33 0.074(6) 0.081(7) 0.074(6) 0.003(5) -0.009(5) -0.013(5)
C41 0.082(11) 0.061(9) 0.043(8) 0.011(7) -0.008(9) 0.000(8)
C42 0.061(10) 0.096(11) 0.067(9) 0.014(8) 0.009(9) -0.009(9)
C43 0.085(13) 0.119(14) 0.084(12) 0.017(10) -0.019(10) -0.017(10)
C44 0.068(11) 0.139(15) 0.083(11) 0.023(10) -0.013(10) -0.003(10)
C45 0.083(12) 0.103(12) 0.047(8) 0.008(7) 0.020(9) 0.003(9)
C46 0.033(8) 0.066(9) 0.067(9) -0.007(7) 0.013(7) 0.002(6)
C47 0.057(10) 0.075(10) 0.052(9) -0.001(7) 0.006(9) -0.011(8)
O41 0.088(7) 0.104(7) 0.043(5) 0.004(5) 0.011(5) -0.005(5)
O42 0.061(6) 0.089(7) 0.046(5) 0.009(4) -0.001(5) -0.009(5)
O43 0.080(7) 0.103(7) 0.042(5) 0.017(4) 0.009(5) 0.003(6)
O101 0.27(3) 0.25(3) 0.22(2) 0.071(18) -0.08(2) -0.052(19)
C101 0.23(3) 0.13(2) 0.29(4) 0.03(2) 0.03(3) -0.02(2)
C102 0.34(6) 0.18(3) 0.22(4) 0.04(3) -0.06(3) -0.02(3)
C103 0.18(3) 0.25(3) 0.19(3) -0.04(3) -0.01(2) -0.03(2)
C104 0.25(3) 0.32(4) 0.13(2) -0.01(2) -0.04(2) 0.00(3)

loop_
_atom_type_symbol
_atom_type_description
_atom_type_scat_dispersion_real
_atom_type_scat_dispersion_imag
_atom_type_scat_source
C C 0.0033 0.0016 'International Tables Vol C Tables 4.2.6.8 and 6.1.1.4'
H H 0.0000 0.0000 'International Tables Vol C Tables 4.2.6.8 and 6.1.1.4'
O O 0.0106 0.0060 'International Tables Vol C Tables 4.2.6.8 and 6.1.1.4'
Nb Nb -2.0727 0.6215 'International Tables Vol C Tables 4.2.6.8 and 6.1.1.4'
Bi Bi -4.1077 10.2566 'International Tables Vol C Tables 4.2.6.8 and 6.1.1.4'

loop_
_geom_angle_atom_site_label_1
_geom_angle_atom_site_label_2
_geom_angle_atom_site_label_3
_geom_angle
_geom_angle_site_symmetry_1
_geom_angle_site_symmetry_3
_geom_angle_publ_flag
C11 Bi1 C21 92.2(4) . . ?
C11 Bi1 O41 87.8(4) . 4_566 ?
C21 Bi1 O41 84.1(4) . 4_566 ?
C11 Bi1 O31 83.4(4) . . ?
C21 Bi1 O31 85.7(4) . . ?
O41 Bi1 O31 166.3(3) 4_566 . ?
O1 Nb1 O2 99.7(4) . . ?
O1 Nb1 O43 90.4(4) . . ?
O2 Nb1 O43 98.6(4) . . ?
O1 Nb1 O33 103.2(4) . . ?
O2 Nb1 O33 87.4(4) . . ?
O43 Nb1 O33 164.1(3) . . ?
O1 Nb1 O32 90.1(4) . . ?
O2 Nb1 O32 166.2(4) . . ?
O43 Nb1 O32 91.0(3) . . ?
O33 Nb1 O32 80.9(3) . . ?
O1 Nb1 O42 168.4(4) . . ?
O2 Nb1 O42 89.2(3) . . ?
O43 Nb1 O42 81.0(3) . . ?
O33 Nb1 O42 84.4(3) . . ?
O32 Nb1 O42 82.4(3) . . ?
C1 O1 Nb1 152.7(10) . . ?
O1 C1 H1A 109.5 . . ?
O1 C1 H1B 109.5 . . ?
H1A C1 H1B 109.5 . . ?
O1 C1 H1C 109.5 . . ?
H1A C1 H1C 109.5 . . ?
H1B C1 H1C 109.5 . . ?
C2 O2 Nb1 144.2(10) . . ?
O2 C2 H2A 109.5 . . ?
O2 C2 H2B 109.5 . . ?
H2A C2 H2B 109.5 . . ?
O2 C2 H2C 109.5 . . ?
H2A C2 H2C 109.5 . . ?
H2B C2 H2C 109.5 . . ?
C12 C11 C16 120.0 . . ?
C12 C11 Bi1 124.0(10) . . ?
C16 C11 Bi1 116.0(10) . . ?
C11 C12 C13 120.0 . . ?
C11 C12 H12A 120.0 . . ?
C13 C12 H12A 120.0 . . ?
C14 C13 C12 120.0 . . ?
C14 C13 H13A 120.0 . . ?
C12 C13 H13A 120.0 . . ?
C13 C14 C15 120.0 . . ?
C13 C14 H14A 120.0 . . ?
C15 C14 H14A 120.0 . . ?
C16 C15 C14 120.0 . . ?
C16 C15 H15A 120.0 . . ?
C14 C15 H15A 120.0 . . ?
C15 C16 C11 120.0 . . ?
C15 C16 H16A 120.0 . . ?
C11 C16 H16A 120.0 . . ?
C22 C21 C26 118.1(13) . . ?
C22 C21 Bi1 121.6(10) . . ?
C26 C21 Bi1 120.2(11) . . ?
C21 C22 C23 122.2(13) . . ?
C21 C22 H22A 118.9 . . ?
C23 C22 H22A 118.9 . . ?
C22 C23 C24 121.6(15) . . ?
C22 C23 H23A 119.2 . . ?
C24 C23 H23A 119.2 . . ?
C23 C24 C25 116.4(15) . . ?
C23 C24 H24A 121.8 . . ?
C25 C24 H24A 121.8 . . ?
C26 C25 C24 119.3(15) . . ?
C26 C25 H25A 120.4 . . ?
C24 C25 H25A 120.4 . . ?
C25 C26 C21 122.4(14) . . ?
C25 C26 H26A 118.8 . . ?
C21 C26 H26A 118.8 . . ?
C35 C31 C36 120.3(14) . . ?
C35 C31 C37 120.8(15) . . ?
C36 C31 C37 118.9(14) . . ?
C33 C32 C36 120.2(16) . . ?
C33 C32 H32A 119.9 . . ?
C36 C32 H32A 119.9 . . ?
C32 C33 C34 121.1(16) . . ?
C32 C33 H33A 119.4 . . ?
C34 C33 H33A 119.4 . . ?
C33 C34 C35 119.2(15) . . ?
C33 C34 H34A 120.4 . . ?
C35 C34 H34A 120.4 . . ?
C31 C35 C34 119.5(15) . . ?
C31 C35 H35A 120.3 . . ?
C34 C35 H35A 120.3 . . ?
O33 C36 C31 124.4(14) . . ?
O33 C36 C32 116.0(14) . . ?
C31 C36 C32 119.5(14) . . ?
O32 C37 O31 120.7(13) . . ?
O32 C37 C31 123.9(13) . . ?
O31 C37 C31 115.4(14) . . ?
C37 O31 Bi1 115.8(9) . . ?
C37 O32 Nb1 133.9(8) . . ?
C36 O33 Nb1 132.9(8) . . ?
O43 C41 C42 118.7(12) . . ?
O43 C41 C46 122.6(12) . . ?
C42 C41 C46 118.6(14) . . ?
C43 C42 C41 120.8(14) . . ?
C43 C42 H42A 119.6 . . ?
C41 C42 H42A 119.6 . . ?
C42 C43 C44 121.9(15) . . ?
C42 C43 H43A 119.0 . . ?
C44 C43 H43A 119.0 . . ?
C45 C44 C43 118.1(14) . . ?
C45 C44 H44A 120.9 . . ?
C43 C44 H44A 120.9 . . ?
C44 C45 C46 121.6(12) . . ?
C44 C45 H45A 119.2 . . ?
C46 C45 H45A 119.2 . . ?
C41 C46 C45 118.8(13) . . ?
C41 C46 C47 121.9(12) . . ?
C45 C46 C47 119.2(12) . . ?
O41 C47 O42 119.7(12) . . ?
O41 C47 C46 120.5(13) . . ?
O42 C47 C46 119.7(12) . . ?
C47 O41 Bi1 113.2(8) . 4_565 ?
C47 O42 Nb1 135.5(8) . . ?
C41 O43 Nb1 136.9(7) . . ?
C102 O101 C103 108(4) . . ?
C102 C101 H10A 109.5 . . ?
C102 C101 H10B 109.5 . . ?
H10A C101 H10B 109.5 . . ?
C102 C101 H10C 109.5 . . ?
H10A C101 H10C 109.5 . . ?
H10B C101 H10C 109.5 . . ?
O101 C102 C101 115(4) . . ?
O101 C102 H10D 108.6 . . ?
C101 C102 H10D 108.6 . . ?
O101 C102 H10E 108.6 . . ?
C101 C102 H10E 108.6 . . ?
H10D C102 H10E 107.6 . . ?
O101 C103 C104 105(3) . . ?
O101 C103 H10H 110.8 . . ?
C104 C103 H10H 110.8 . . ?
O101 C103 H10J 110.8 . . ?
C104 C103 H10J 110.8 . . ?
H10H C103 H10J 108.9 . . ?
C103 C104 H10F 109.5 . . ?
C103 C104 H10G 109.5 . . ?
H10F C104 H10G 109.5 . . ?
C103 C104 H10I 109.5 . . ?
H10F C104 H10I 109.5 . . ?
H10G C104 H10I 109.5 . . ?

loop_
_geom_bond_atom_site_label_1
_geom_bond_atom_site_label_2
_geom_bond_distance
_geom_bond_site_symmetry_2
_geom_bond_publ_flag
Bi1 C11 2.181(9) . ?
Bi1 C21 2.237(12) . ?
Bi1 O41 2.391(8) 4_566 ?
Bi1 O31 2.423(9) . ?
Nb1 O1 1.822(9) . ?
Nb1 O2 1.829(9) . ?
Nb1 O43 1.916(9) . ?
Nb1 O33 1.983(9) . ?
Nb1 O32 2.057(9) . ?
Nb1 O42 2.097(8) . ?
O1 C1 1.401(14) . ?
C1 H1A 0.9600 . ?
C1 H1B 0.9600 . ?
C1 H1C 0.9600 . ?
O2 C2 1.389(14) . ?
C2 H2A 0.9600 . ?
C2 H2B 0.9600 . ?
C2 H2C 0.9600 . ?
C11 C12 1.3900 . ?
C11 C16 1.3900 . ?
C12 C13 1.3900 . ?
C12 H12A 0.9300 . ?
C13 C14 1.3900 . ?
C13 H13A 0.9300 . ?
C14 C15 1.3900 . ?
C14 H14A 0.9300 . ?
C15 C16 1.3900 . ?
C15 H15A 0.9300 . ?
C16 H16A 0.9300 . ?
C21 C22 1.332(16) . ?
C21 C26 1.377(15) . ?
C22 C23 1.359(16) . ?
C22 H22A 0.9300 . ?
C23 C24 1.391(18) . ?
C23 H23A 0.9300 . ?
C24 C25 1.419(19) . ?
C24 H24A 0.9300 . ?
C25 C26 1.365(17) . ?
C25 H25A 0.9300 . ?
C26 H26A 0.9300 . ?
C31 C35 1.362(16) . ?
C31 C36 1.374(16) . ?
C31 C37 1.469(16) . ?
C32 C33 1.335(18) . ?
C32 C36 1.385(17) . ?
C32 H32A 0.9300 . ?
C33 C34 1.374(19) . ?
C33 H33A 0.9300 . ?
C34 C35 1.393(17) . ?
C34 H34A 0.9300 . ?
C35 H35A 0.9300 . ?
C36 O33 1.344(14) . ?
C37 O32 1.268(14) . ?
C37 O31 1.281(13) . ?
C41 O43 1.336(14) . ?
C41 C42 1.385(15) . ?
C41 C46 1.391(15) . ?
C42 C43 1.348(16) . ?
C42 H42A 0.9300 . ?
C43 C44 1.371(17) . ?
C43 H43A 0.9300 . ?
C44 C45 1.366(16) . ?
C44 H44A 0.9300 . ?
C45 C46 1.399(14) . ?
C45 H45A 0.9300 . ?
C46 C47 1.469(16) . ?
C47 O41 1.257(12) . ?
C47 O42 1.267(12) . ?
O41 Bi1 2.391(8) 4_565 ?
O101 C102 1.33(4) . ?
O101 C103 1.33(3) . ?
C101 C102 1.41(3) . ?
C101 H10A 0.9600 . ?
C101 H10B 0.9600 . ?
C101 H10C 0.9600 . ?
C102 H10D 0.9700 . ?
C102 H10E 0.9700 . ?
C103 C104 1.49(3) . ?
C103 H10H 0.9700 . ?
C103 H10J 0.9700 . ?
C104 H10F 0.9600 . ?
C104 H10G 0.9600 . ?
C104 H10I 0.9600 . ?
